data_4076934
loop_
_publ_author_name
'Lindner, Ekkehard'
'Ayasse, Christoph S.'
'Eichele, Klaus'
'Steimann, Manfred'

_publ_section_title
;
 Macrocyclic Di- and Tetranuclear Osmacycloferrocenophanes&#x2020;,1
;
_journal_issue 20
_journal_name_full Organometallics
_journal_page_first 4217
_journal_paper_doi 10.1021/om020310l
_journal_volume 21
_journal_year 2002
_chemical_formula_moiety 'C34 H32 Fe O4 Os, 0.5CH2Cl2'
_chemical_formula_sum 'C34.5 H33 Cl Fe O4 Os'
_chemical_formula_weight 793.11
_chemical_name_common 'compound 3c * 0.5CH2Cl2'
_chemical_name_systematic
; 
 ? 
;
_space_group_IT_number 14
_symmetry_cell_setting monoclinic
_symmetry_space_group_name_Hall '-P 2yn'
_symmetry_space_group_name_H-M 'P 1 21/n 1'
_atom_sites_solution_hydrogens geom
_atom_sites_solution_primary direct
_atom_sites_solution_secondary difmap
_audit_creation_method SHELXL-97
_cell_angle_alpha 90.00
_cell_angle_beta 92.244(17)
_cell_angle_gamma 90.00
_cell_formula_units_Z 4
_cell_length_a 6.2833(17)
_cell_length_b 16.437(3)
_cell_length_c 29.161(4)
_cell_measurement_reflns_used 41
_cell_measurement_temperature 173(2)
_cell_measurement_theta_max 13.23
_cell_measurement_theta_min 6.50
_cell_volume 3009.4(11)
_computing_cell_refinement 'Bruker XSCANS'
_computing_data_collection 'Bruker XSCANS'
_computing_data_reduction 'Bruker SHELXTL'
_computing_molecular_graphics 'Bruker SHELXTL'
_computing_publication_material 'Bruker SHELXTL'
_computing_structure_refinement 'SHELXL-97 (Sheldrick, 1997)'
_computing_structure_solution 'SHELXS-97 (Sheldrick, 1990)'
_diffrn_ambient_temperature 173(2)
_diffrn_measured_fraction_theta_full 0.907
_diffrn_measured_fraction_theta_max 0.907
_diffrn_measurement_device_type 'Bruker P4'
_diffrn_measurement_method '\w scans'
_diffrn_radiation_monochromator graphite
_diffrn_radiation_source 'fine-focus sealed tube'
_diffrn_radiation_type MoK\a
_diffrn_radiation_wavelength 0.71073
_diffrn_reflns_av_R_equivalents 0.0470
_diffrn_reflns_av_sigmaI/netI 0.0742
_diffrn_reflns_limit_h_max 6
_diffrn_reflns_limit_h_min -1
_diffrn_reflns_limit_k_max 1
_diffrn_reflns_limit_k_min -21
_diffrn_reflns_limit_l_max 37
_diffrn_reflns_limit_l_min -37
_diffrn_reflns_number 8653
_diffrn_reflns_theta_full 27.50
_diffrn_reflns_theta_max 27.50
_diffrn_reflns_theta_min 2.44
_diffrn_standards_interval_count 98
_diffrn_standards_number 2
_exptl_absorpt_coefficient_mu 4.827
_exptl_absorpt_correction_type none
_exptl_crystal_colour 'pale yellow'
_exptl_crystal_density_diffrn 1.750
_exptl_crystal_density_method 'not measured'
_exptl_crystal_description needle
_exptl_crystal_F_000 1564
_exptl_crystal_size_max 0.6
_exptl_crystal_size_mid 0.15
_exptl_crystal_size_min 0.04
_refine_diff_density_max 1.719
_refine_diff_density_min -1.731
_refine_diff_density_rms 0.166
_refine_ls_extinction_coef 0.00033(13)
_refine_ls_extinction_expression Fc^*^=kFc[1+0.001xFc^2^\l^3^/sin(2\q)]^-1/4^
_refine_ls_extinction_method SHELXL
_refine_ls_goodness_of_fit_ref 1.007
_refine_ls_hydrogen_treatment mixed
_refine_ls_matrix_type full
_refine_ls_number_parameters 374
_refine_ls_number_reflns 6264
_refine_ls_number_restraints 2
_refine_ls_restrained_S_all 1.008
_refine_ls_R_factor_all 0.0758
_refine_ls_R_factor_gt 0.0463
_refine_ls_shift/su_max 0.001
_refine_ls_shift/su_mean 0.000
_refine_ls_structure_factor_coef Fsqd
_refine_ls_weighting_details 'calc w=1/[\s^2^(Fo^2^)+(0.0539P)^2^+0.0000P] where P=(Fo^2^+2Fc^2^)/3'
_refine_ls_weighting_scheme calc
_refine_ls_wR_factor_gt 0.0974
_refine_ls_wR_factor_ref 0.1091
_reflns_number_gt 4599
_reflns_number_total 6264
_reflns_threshold_expression >2sigma(I)
_cod_data_source_file om020310l.cif
_cod_data_source_block ayasse04
_cod_depositor_comments
;
The following automatic conversions were performed:

'_symmetry_cell_setting' value 'Monoclinic' changed to 'monoclinic'
according to /home/saulius/struct/CIF-dictionaries/cif_core.dic
dictionary named 'cif_core.dic' version 2.4.1 from 2010-06-29.

Automatic conversion script
Id: cif_fix_values 1715 2011-07-08 13:25:40Z adriana 
;
_cod_original_cell_volume 3009.4(10)
_cod_original_sg_symbol_H-M P2(1)/n
_cod_original_formula_sum 'C34.50 H33 Cl Fe O4 Os'
_cod_database_code 4076934

loop_
_symmetry_equiv_pos_as_xyz
'x, y, z'
'-x+1/2, y+1/2, -z+1/2'
'-x, -y, -z'
'x-1/2, -y-1/2, z-1/2'

loop_
_atom_site_label
_atom_site_type_symbol
_atom_site_fract_x
_atom_site_fract_y
_atom_site_fract_z
_atom_site_U_iso_or_equiv
_atom_site_adp_type
_atom_site_occupancy
_atom_site_symmetry_multiplicity
_atom_site_calc_flag
_atom_site_refinement_flags
_atom_site_disorder_assembly
_atom_site_disorder_group
Os1 Os 0.09979(4) 0.317032(16) 0.056265(8) 0.02408(11) Uani 1 1 d . . .
Fe1 Fe 0.78861(16) 0.35365(6) 0.36016(3) 0.0222(2) Uani 1 1 d . . .
O1 O 0.3722(9) 0.3373(3) 0.14727(16) 0.0344(12) Uani 1 1 d . . .
O2 O 0.3321(10) 0.1544(3) 0.04112(18) 0.0431(14) Uani 1 1 d . . .
O3 O 0.4090(9) 0.4170(4) -0.00119(19) 0.0475(15) Uani 1 1 d . . .
O4 O -0.2225(10) 0.2917(4) -0.02392(19) 0.0551(17) Uani 1 1 d . . .
C1 C 0.2648(12) 0.3328(4) 0.1153(2) 0.0266(16) Uani 1 1 d . . .
C2 C 0.2475(11) 0.2138(5) 0.0475(2) 0.0267(15) Uani 1 1 d . . .
C3 C 0.3005(13) 0.3809(4) 0.0207(2) 0.0325(17) Uani 1 1 d . . .
C4 C -0.0973(13) 0.3012(4) 0.0041(2) 0.0327(17) Uani 1 1 d . . .
C5 C -0.1579(12) 0.2584(4) 0.0944(2) 0.0308(17) Uani 1 1 d . . .
H5A H -0.1973 0.2960 0.1191 0.037 Uiso 1 1 calc R . .
H5B H -0.2838 0.2534 0.0731 0.037 Uiso 1 1 calc R . .
C6 C -0.1176(13) 0.1748(4) 0.1161(2) 0.0328(17) Uani 1 1 d . . .
H6A H -0.2543 0.1524 0.1262 0.039 Uiso 1 1 calc R . .
H6B H -0.0628 0.1375 0.0927 0.039 Uiso 1 1 calc R . .
C7 C 0.0388(12) 0.1775(4) 0.1566(2) 0.0278(15) Uani 1 1 d . . .
C8 C -0.0116(12) 0.2235(5) 0.1951(2) 0.0319(17) Uani 1 1 d . . .
H8 H -0.1462 0.2497 0.1956 0.038 Uiso 1 1 calc R . .
C9 C 0.1299(11) 0.2317(4) 0.2323(2) 0.0291(16) Uani 1 1 d . . .
H9 H 0.0897 0.2626 0.2581 0.035 Uiso 1 1 calc R . .
C10 C 0.3309(12) 0.1953(4) 0.2327(2) 0.0259(15) Uani 1 1 d . . .
C11 C 0.3753(12) 0.1464(4) 0.1950(2) 0.0260(15) Uani 1 1 d . . .
H11 H 0.5071 0.1181 0.1948 0.031 Uiso 1 1 calc R . .
C12 C 0.2327(12) 0.1382(4) 0.1581(2) 0.0262(16) Uani 1 1 d . . .
H12 H 0.2692 0.1046 0.1331 0.031 Uiso 1 1 calc R . .
C13 C 0.4974(12) 0.2079(4) 0.2714(2) 0.0304(17) Uani 1 1 d . . .
H13A H 0.5759 0.1562 0.2763 0.037 Uiso 1 1 calc R . .
H13B H 0.6009 0.2490 0.2614 0.037 Uiso 1 1 calc R . .
C14 C 0.4142(12) 0.2347(4) 0.3168(2) 0.0306(16) Uani 1 1 d . . .
H14A H 0.3224 0.1914 0.3289 0.037 Uiso 1 1 calc R . .
H14B H 0.3259 0.2841 0.3121 0.037 Uiso 1 1 calc R . .
C15 C 0.5924(11) 0.2528(4) 0.3516(2) 0.0252(15) Uani 1 1 d . . .
C16 C 0.8091(12) 0.2301(4) 0.3502(2) 0.0303(17) Uani 1 1 d . . .
H16 H 0.8730 0.2037 0.3252 0.036 Uiso 1 1 calc R . .
C17 C 0.9148(13) 0.2528(4) 0.3917(2) 0.0350(18) Uani 1 1 d . . .
H17 H 1.0612 0.2440 0.3994 0.042 Uiso 1 1 calc R . .
C18 C 0.7668(13) 0.2906(5) 0.4197(2) 0.0356(19) Uani 1 1 d . . .
H18 H 0.7953 0.3118 0.4496 0.043 Uiso 1 1 calc R . .
C19 C 0.5649(12) 0.2913(4) 0.3949(2) 0.0296(16) Uani 1 1 d . . .
H19 H 0.4359 0.3134 0.4054 0.035 Uiso 1 1 calc R . .
C20 C -0.0941(12) 0.4290(4) 0.0670(3) 0.0309(17) Uani 1 1 d . . .
H20A H -0.1914 0.4354 0.0397 0.037 Uiso 1 1 calc R . .
H20B H -0.1842 0.4186 0.0935 0.037 Uiso 1 1 calc R . .
C21 C 0.0157(14) 0.5101(4) 0.0753(3) 0.041(2) Uani 1 1 d . . .
H21A H -0.0942 0.5531 0.0767 0.049 Uiso 1 1 calc R . .
H21B H 0.1045 0.5223 0.0489 0.049 Uiso 1 1 calc R . .
C22 C 0.1553(13) 0.5136(4) 0.1190(2) 0.0294(16) Uani 1 1 d . . .
C23 C 0.3682(12) 0.5372(4) 0.1186(2) 0.0276(16) Uani 1 1 d . . .
H23 H 0.4275 0.5522 0.0903 0.033 Uiso 1 1 calc R . .
C24 C 0.4948(12) 0.5392(4) 0.1583(2) 0.0261(15) Uani 1 1 d . . .
H24 H 0.6395 0.5554 0.1568 0.031 Uiso 1 1 calc R . .
C25 C 0.4140(12) 0.5179(4) 0.2005(2) 0.0262(16) Uani 1 1 d . . .
C26 C 0.2000(12) 0.4958(4) 0.2013(2) 0.0307(17) Uani 1 1 d . . .
H26 H 0.1395 0.4823 0.2297 0.037 Uiso 1 1 calc R . .
C27 C 0.0748(12) 0.4933(4) 0.1613(2) 0.0301(16) Uani 1 1 d . . .
H27 H -0.0701 0.4774 0.1628 0.036 Uiso 1 1 calc R . .
C28 C 0.5567(13) 0.5180(4) 0.2438(2) 0.0319(17) Uani 1 1 d . . .
H28A H 0.5013 0.5584 0.2655 0.038 Uiso 1 1 calc R . .
H28B H 0.7013 0.5356 0.2358 0.038 Uiso 1 1 calc R . .
C29 C 0.5728(13) 0.4355(4) 0.2677(2) 0.0326(17) Uani 1 1 d . . .
H29A H 0.4301 0.4194 0.2777 0.039 Uiso 1 1 calc R . .
H29B H 0.6198 0.3942 0.2455 0.039 Uiso 1 1 calc R . .
C30 C 0.7253(11) 0.4366(4) 0.3084(2) 0.0242(15) Uani 1 1 d . . .
C31 C 0.6878(12) 0.4718(4) 0.3522(2) 0.0315(17) Uani 1 1 d . . .
H31 H 0.5565 0.4937 0.3616 0.038 Uiso 1 1 calc R . .
C32 C 0.8786(13) 0.4684(4) 0.3792(3) 0.0359(18) Uani 1 1 d . . .
H32 H 0.8979 0.4872 0.4099 0.043 Uiso 1 1 calc R . .
C33 C 1.0373(12) 0.4318(4) 0.3524(3) 0.0347(18) Uani 1 1 d . . .
H33 H 1.1812 0.4219 0.3620 0.042 Uiso 1 1 calc R . .
C34 C 0.9426(12) 0.4131(4) 0.3093(3) 0.0347(18) Uani 1 1 d . . .
H34 H 1.0130 0.3885 0.2846 0.042 Uiso 1 1 calc R . .
Cl60 Cl -0.2229(12) 0.0773(5) -0.0064(2) 0.092(2) Uiso 0.50 1 d PD A -1
Cl61 Cl 0.0969(17) -0.0433(6) 0.0146(3) 0.124(3) Uiso 0.50 1 d PD A -1
C60 C -0.019(3) 0.0200(10) -0.0287(5) 0.055(5) Uiso 0.50 1 d PD A -1
H60A H 0.0907 0.0566 -0.0408 0.067 Uiso 0.50 1 calc PR A -1
H60B H -0.0765 -0.0139 -0.0544 0.067 Uiso 0.50 1 calc PR A -1

loop_
_atom_site_aniso_label
_atom_site_aniso_U_11
_atom_site_aniso_U_22
_atom_site_aniso_U_33
_atom_site_aniso_U_23
_atom_site_aniso_U_13
_atom_site_aniso_U_12
Os1 0.02538(18) 0.02383(14) 0.02287(14) 0.00086(12) -0.00118(9) -0.00200(13)
Fe1 0.0241(6) 0.0191(4) 0.0231(4) 0.0013(4) -0.0016(4) -0.0003(4)
O1 0.046(3) 0.025(3) 0.032(3) -0.001(2) -0.009(2) -0.003(2)
O2 0.052(4) 0.033(3) 0.044(3) -0.003(2) 0.004(3) 0.015(3)
O3 0.042(4) 0.048(3) 0.052(3) 0.019(3) 0.008(3) -0.011(3)
O4 0.058(4) 0.067(4) 0.039(3) -0.016(3) -0.017(3) 0.007(3)
C1 0.031(4) 0.019(3) 0.030(4) 0.004(3) -0.001(3) -0.001(3)
C2 0.017(4) 0.034(4) 0.029(3) 0.002(3) 0.003(3) -0.007(3)
C3 0.034(5) 0.029(4) 0.034(4) 0.004(3) -0.005(3) 0.003(3)
C4 0.032(5) 0.035(4) 0.031(4) -0.002(3) -0.002(3) 0.003(3)
C5 0.030(5) 0.036(4) 0.027(3) 0.007(3) 0.001(3) 0.001(3)
C6 0.038(5) 0.030(4) 0.031(4) 0.001(3) 0.005(3) 0.000(3)
C7 0.032(4) 0.025(3) 0.027(3) 0.001(3) 0.004(3) -0.003(3)
C8 0.027(4) 0.034(4) 0.035(4) 0.008(3) 0.005(3) -0.001(3)
C9 0.030(5) 0.031(4) 0.026(3) -0.003(3) 0.003(3) 0.004(3)
C10 0.030(4) 0.018(3) 0.030(3) -0.001(3) -0.001(3) -0.002(3)
C11 0.028(4) 0.020(3) 0.031(3) 0.001(3) 0.009(3) 0.005(3)
C12 0.038(5) 0.014(3) 0.027(3) -0.002(3) 0.005(3) -0.006(3)
C13 0.028(4) 0.028(4) 0.035(4) -0.006(3) -0.004(3) 0.001(3)
C14 0.037(5) 0.033(4) 0.021(3) -0.001(3) -0.004(3) -0.008(3)
C15 0.023(4) 0.022(3) 0.030(3) 0.003(3) -0.001(3) -0.004(3)
C16 0.038(5) 0.019(3) 0.034(4) 0.006(3) -0.001(3) -0.002(3)
C17 0.034(5) 0.030(4) 0.041(4) 0.019(3) -0.007(3) 0.003(3)
C18 0.051(5) 0.036(4) 0.019(3) 0.008(3) -0.008(3) -0.016(4)
C19 0.028(4) 0.032(4) 0.029(3) 0.003(3) 0.006(3) -0.005(3)
C20 0.026(4) 0.024(3) 0.042(4) -0.003(3) -0.007(3) 0.005(3)
C21 0.053(6) 0.024(4) 0.044(4) 0.007(3) -0.007(4) 0.008(4)
C22 0.045(5) 0.014(3) 0.029(3) 0.001(3) -0.005(3) 0.008(3)
C23 0.035(5) 0.018(3) 0.030(3) 0.004(3) 0.003(3) -0.004(3)
C24 0.029(4) 0.014(3) 0.035(4) 0.006(3) 0.001(3) 0.002(3)
C25 0.040(5) 0.014(3) 0.024(3) 0.001(3) -0.006(3) 0.007(3)
C26 0.040(5) 0.027(4) 0.026(3) 0.007(3) 0.007(3) 0.004(3)
C27 0.023(4) 0.032(4) 0.035(4) 0.004(3) -0.001(3) 0.003(3)
C28 0.042(5) 0.022(3) 0.032(4) 0.002(3) -0.002(3) 0.003(3)
C29 0.048(5) 0.016(3) 0.033(4) 0.006(3) -0.007(3) 0.000(3)
C30 0.030(4) 0.013(3) 0.028(3) 0.005(3) -0.002(3) 0.000(3)
C31 0.031(5) 0.024(4) 0.040(4) -0.004(3) 0.001(3) -0.001(3)
C32 0.042(5) 0.020(3) 0.044(4) -0.008(3) -0.005(4) -0.006(3)
C33 0.025(4) 0.030(4) 0.049(4) 0.005(3) -0.003(3) -0.006(3)
C34 0.039(5) 0.020(3) 0.047(4) 0.004(3) 0.014(4) 0.004(3)

loop_
_atom_type_symbol
_atom_type_description
_atom_type_scat_dispersion_real
_atom_type_scat_dispersion_imag
_atom_type_scat_source
C C 0.0033 0.0016 'International Tables Vol C Tables 4.2.6.8 and 6.1.1.4'
H H 0.0000 0.0000 'International Tables Vol C Tables 4.2.6.8 and 6.1.1.4'
O O 0.0106 0.0060 'International Tables Vol C Tables 4.2.6.8 and 6.1.1.4'
Fe Fe 0.3463 0.8444 'International Tables Vol C Tables 4.2.6.8 and 6.1.1.4'
Os Os -1.2165 7.6030 'International Tables Vol C Tables 4.2.6.8 and 6.1.1.4'
Cl Cl 0.1484 0.1585 'International Tables Vol C Tables 4.2.6.8 and 6.1.1.4'

loop_
_geom_angle_atom_site_label_1
_geom_angle_atom_site_label_2
_geom_angle_atom_site_label_3
_geom_angle
C4 Os1 C2 94.2(3)
C4 Os1 C3 93.5(3)
C2 Os1 C3 94.4(3)
C4 Os1 C1 171.7(3)
C2 Os1 C1 89.5(3)
C3 Os1 C1 93.6(3)
C4 Os1 C5 83.0(3)
C2 Os1 C5 92.7(3)
C3 Os1 C5 172.3(3)
C1 Os1 C5 89.4(3)
C4 Os1 C20 83.4(3)
C2 Os1 C20 175.2(3)
C3 Os1 C20 89.9(3)
C1 Os1 C20 92.3(3)
C5 Os1 C20 82.8(3)
C4 Os1 Fe1 165.8(2)
C2 Os1 Fe1 88.66(19)
C3 Os1 Fe1 100.1(2)
C1 Os1 Fe1 6.5(2)
C5 Os1 Fe1 82.98(18)
C20 Os1 Fe1 92.69(18)
C18 Fe1 C32 105.5(3)
C18 Fe1 C19 41.3(3)
C32 Fe1 C19 121.2(3)
C18 Fe1 C17 40.4(3)
C32 Fe1 C17 122.0(3)
C19 Fe1 C17 68.4(3)
C18 Fe1 C33 119.6(3)
C32 Fe1 C33 40.8(3)
C19 Fe1 C33 156.3(3)
C17 Fe1 C33 106.0(3)
C18 Fe1 C34 155.7(3)
C32 Fe1 C34 67.8(3)
C19 Fe1 C34 162.2(3)
C17 Fe1 C34 121.8(3)
C33 Fe1 C34 40.1(3)
C18 Fe1 C31 123.3(3)
C32 Fe1 C31 40.3(3)
C19 Fe1 C31 108.4(3)
C17 Fe1 C31 158.8(3)
C33 Fe1 C31 68.1(3)
C34 Fe1 C31 67.7(3)
C18 Fe1 C16 67.9(3)
C32 Fe1 C16 159.0(3)
C19 Fe1 C16 67.8(3)
C17 Fe1 C16 40.2(3)
C33 Fe1 C16 123.6(3)
C34 Fe1 C16 109.5(3)
C31 Fe1 C16 159.9(3)
C18 Fe1 C30 161.1(3)
C32 Fe1 C30 68.3(3)
C19 Fe1 C30 125.4(3)
C17 Fe1 C30 158.1(3)
C33 Fe1 C30 68.3(3)
C34 Fe1 C30 40.4(3)
C31 Fe1 C30 40.7(3)
C16 Fe1 C30 124.1(3)
C18 Fe1 C15 68.6(3)
C32 Fe1 C15 158.2(3)
C19 Fe1 C15 40.6(3)
C17 Fe1 C15 67.9(3)
C33 Fe1 C15 160.5(3)
C34 Fe1 C15 126.1(3)
C31 Fe1 C15 124.3(3)
C16 Fe1 C15 40.0(3)
C30 Fe1 C15 110.1(3)
C18 Fe1 Os1 134.8(2)
C32 Fe1 Os1 114.4(2)
C19 Fe1 Os1 97.5(2)
C17 Fe1 Os1 120.7(2)
C33 Fe1 Os1 104.7(2)
C34 Fe1 Os1 64.9(2)
C31 Fe1 Os1 80.30(19)
C16 Fe1 Os1 80.69(19)
C30 Fe1 Os1 46.17(18)
C15 Fe1 Os1 66.45(18)
O1 C1 Os1 173.9(6)
O2 C2 Os1 178.1(6)
O3 C3 Os1 177.0(7)
O4 C4 Os1 175.2(7)
C6 C5 Os1 119.0(5)
C7 C6 C5 113.0(6)
C12 C7 C8 117.0(6)
C12 C7 C6 124.1(6)
C8 C7 C6 118.9(7)
C9 C8 C7 121.6(7)
C8 C9 C10 121.1(6)
C9 C10 C11 116.6(6)
C9 C10 C13 122.8(6)
C11 C10 C13 120.6(6)
C12 C11 C10 121.8(7)
C7 C12 C11 121.7(6)
C14 C13 C10 116.1(6)
C13 C14 C15 112.0(6)
C16 C15 C19 107.1(6)
C16 C15 C14 128.1(6)
C19 C15 C14 124.7(7)
C16 C15 Fe1 69.3(4)
C19 C15 Fe1 68.4(4)
C14 C15 Fe1 131.2(5)
C17 C16 C15 109.1(7)
C17 C16 Fe1 69.3(4)
C15 C16 Fe1 70.7(4)
C18 C17 C16 108.4(7)
C18 C17 Fe1 69.4(4)
C16 C17 Fe1 70.5(4)
C17 C18 C19 107.6(6)
C17 C18 Fe1 70.2(4)
C19 C18 Fe1 69.7(4)
C15 C19 C18 107.8(7)
C15 C19 Fe1 71.0(4)
C18 C19 Fe1 69.0(4)
C21 C20 Os1 120.0(5)
C20 C21 C22 114.3(6)
C27 C22 C23 117.1(6)
C27 C22 C21 121.1(7)
C23 C22 C21 121.8(7)
C24 C23 C22 121.5(6)
C23 C24 C25 121.1(7)
C26 C25 C24 117.7(6)
C26 C25 C28 121.6(6)
C24 C25 C28 120.7(7)
C27 C26 C25 120.8(6)
C26 C27 C22 121.8(7)
C25 C28 C29 113.9(6)
C30 C29 C28 112.4(6)
C34 C30 C31 106.6(6)
C34 C30 C29 126.7(7)
C31 C30 C29 126.2(7)
C34 C30 Fe1 69.4(4)
C31 C30 Fe1 69.3(4)
C29 C30 Fe1 132.3(5)
C32 C31 C30 108.5(7)
C32 C31 Fe1 69.4(4)
C30 C31 Fe1 70.0(4)
C31 C32 C33 108.0(7)
C31 C32 Fe1 70.4(4)
C33 C32 Fe1 69.7(4)
C34 C33 C32 107.6(7)
C34 C33 Fe1 70.2(4)
C32 C33 Fe1 69.5(4)
C33 C34 C30 109.3(7)
C33 C34 Fe1 69.6(4)
C30 C34 Fe1 70.2(4)
Cl60 C60 Cl61 109.9(10)

loop_
_geom_bond_atom_site_label_1
_geom_bond_atom_site_label_2
_geom_bond_distance
Os1 C4 1.941(7)
Os1 C2 1.955(8)
Os1 C3 1.967(8)
Os1 C1 1.991(7)
Os1 C5 2.220(7)
Os1 C20 2.236(7)
Os1 Fe1 9.727(2)
Fe1 C18 2.031(7)
Fe1 C32 2.040(7)
Fe1 C19 2.040(7)
Fe1 C17 2.041(7)
Fe1 C33 2.042(7)
Fe1 C34 2.050(7)
Fe1 C31 2.053(7)
Fe1 C16 2.057(7)
Fe1 C30 2.061(6)
Fe1 C15 2.074(7)
O1 C1 1.133(8)
O2 C2 1.131(9)
O3 C3 1.122(9)
O4 C4 1.123(9)
C5 C6 1.530(9)
C6 C7 1.505(10)
C7 C12 1.378(10)
C7 C8 1.400(10)
C8 C9 1.384(10)
C9 C10 1.398(10)
C10 C11 1.398(9)
C10 C13 1.523(9)
C11 C12 1.380(9)
C13 C14 1.508(9)
C14 C15 1.511(9)
C15 C16 1.414(10)
C15 C19 1.427(9)
C16 C17 1.407(10)
C17 C18 1.406(11)
C18 C19 1.436(10)
C20 C21 1.516(10)
C21 C22 1.518(10)
C22 C27 1.393(10)
C22 C23 1.394(10)
C23 C24 1.379(9)
C24 C25 1.395(9)
C25 C26 1.394(11)
C25 C28 1.519(9)
C26 C27 1.381(9)
C28 C29 1.526(9)
C29 C30 1.496(9)
C30 C34 1.419(10)
C30 C31 1.430(9)
C31 C32 1.408(10)
C32 C33 1.423(11)
C33 C34 1.404(10)
Cl60 C60 1.737(9)
Cl61 C60 1.772(9)

loop_
_geom_torsion_atom_site_label_1
_geom_torsion_atom_site_label_2
_geom_torsion_atom_site_label_3
_geom_torsion_atom_site_label_4
_geom_torsion
C4 Os1 Fe1 C18 33.8(9)
C2 Os1 Fe1 C18 -68.0(4)
C3 Os1 Fe1 C18 -162.2(4)
C1 Os1 Fe1 C18 -165.7(18)
C5 Os1 Fe1 C18 25.0(4)
C20 Os1 Fe1 C18 107.4(4)
C4 Os1 Fe1 C32 -116.0(9)
C2 Os1 Fe1 C32 142.3(3)
C3 Os1 Fe1 C32 48.0(3)
C1 Os1 Fe1 C32 44.5(18)
C5 Os1 Fe1 C32 -124.8(3)
C20 Os1 Fe1 C32 -42.4(3)
C4 Os1 Fe1 C19 13.4(9)
C2 Os1 Fe1 C19 -88.4(3)
C3 Os1 Fe1 C19 177.4(3)
C1 Os1 Fe1 C19 173.9(17)
C5 Os1 Fe1 C19 4.6(3)
C20 Os1 Fe1 C19 87.0(3)
C4 Os1 Fe1 C17 82.7(9)
C2 Os1 Fe1 C17 -19.1(3)
C3 Os1 Fe1 C17 -113.3(3)
C1 Os1 Fe1 C17 -116.9(18)
C5 Os1 Fe1 C17 73.8(3)
C20 Os1 Fe1 C17 156.3(3)
C4 Os1 Fe1 C33 -158.2(9)
C2 Os1 Fe1 C33 100.0(3)
C3 Os1 Fe1 C33 5.8(3)
C1 Os1 Fe1 C33 2.2(17)
C5 Os1 Fe1 C33 -167.0(3)
C20 Os1 Fe1 C33 -84.6(3)
C4 Os1 Fe1 C34 -163.9(9)
C2 Os1 Fe1 C34 94.3(3)
C3 Os1 Fe1 C34 0.1(3)
C1 Os1 Fe1 C34 -3.4(17)
C5 Os1 Fe1 C34 -172.7(3)
C20 Os1 Fe1 C34 -90.3(3)
C4 Os1 Fe1 C31 -94.1(9)
C2 Os1 Fe1 C31 164.1(3)
C3 Os1 Fe1 C31 69.9(3)
C1 Os1 Fe1 C31 66.4(17)
C5 Os1 Fe1 C31 -102.9(3)
C20 Os1 Fe1 C31 -20.5(3)
C4 Os1 Fe1 C16 79.3(9)
C2 Os1 Fe1 C16 -22.4(3)
C3 Os1 Fe1 C16 -116.7(3)
C1 Os1 Fe1 C16 -120.2(17)
C5 Os1 Fe1 C16 70.5(3)
C20 Os1 Fe1 C16 152.9(3)
C4 Os1 Fe1 C30 -119.7(9)
C2 Os1 Fe1 C30 138.6(3)
C3 Os1 Fe1 C30 44.3(3)
C1 Os1 Fe1 C30 40.8(17)
C5 Os1 Fe1 C30 -128.5(3)
C20 Os1 Fe1 C30 -46.1(3)
C4 Os1 Fe1 C15 40.1(9)
C2 Os1 Fe1 C15 -61.6(3)
C3 Os1 Fe1 C15 -155.9(3)
C1 Os1 Fe1 C15 -159.4(17)
C5 Os1 Fe1 C15 31.3(3)
C20 Os1 Fe1 C15 113.7(3)
C4 Os1 C1 O1 142(5)
C2 Os1 C1 O1 25(6)
C3 Os1 C1 O1 -69(6)
C5 Os1 C1 O1 118(6)
C20 Os1 C1 O1 -159(6)
Fe1 Os1 C1 O1 107(6)
C4 Os1 C2 O2 35(19)
C3 Os1 C2 O2 -59(19)
C1 Os1 C2 O2 -153(19)
C5 Os1 C2 O2 118(19)
C20 Os1 C2 O2 94(19)
Fe1 Os1 C2 O2 -159(19)
C4 Os1 C3 O3 2(13)
C2 Os1 C3 O3 97(13)
C1 Os1 C3 O3 -173(13)
C5 Os1 C3 O3 -61(14)
C20 Os1 C3 O3 -81(13)
Fe1 Os1 C3 O3 -174(13)
C2 Os1 C4 O4 114(8)
C3 Os1 C4 O4 -151(8)
C1 Os1 C4 O4 -2(10)
C5 Os1 C4 O4 22(8)
C20 Os1 C4 O4 -62(8)
Fe1 Os1 C4 O4 13(9)
C4 Os1 C5 C6 114.0(6)
C2 Os1 C5 C6 20.2(5)
C3 Os1 C5 C6 178(13)
C1 Os1 C5 C6 -69.3(5)
C20 Os1 C5 C6 -161.8(6)
Fe1 Os1 C5 C6 -68.1(5)
Os1 C5 C6 C7 69.9(7)
C5 C6 C7 C12 -117.1(7)
C5 C6 C7 C8 61.8(9)
C12 C7 C8 C9 2.3(10)
C6 C7 C8 C9 -176.7(7)
C7 C8 C9 C10 1.1(11)
C8 C9 C10 C11 -3.9(10)
C8 C9 C10 C13 175.4(7)
C9 C10 C11 C12 3.5(10)
C13 C10 C11 C12 -175.8(6)
C8 C7 C12 C11 -2.7(10)
C6 C7 C12 C11 176.3(6)
C10 C11 C12 C7 -0.3(10)
C9 C10 C13 C14 21.9(10)
C11 C10 C13 C14 -158.9(6)
C10 C13 C14 C15 -174.8(6)
C13 C14 C15 C16 -16.0(10)
C13 C14 C15 C19 169.7(6)
C13 C14 C15 Fe1 79.1(8)
C18 Fe1 C15 C16 -80.7(5)
C32 Fe1 C15 C16 -158.7(7)
C19 Fe1 C15 C16 -119.1(6)
C17 Fe1 C15 C16 -37.0(4)
C33 Fe1 C15 C16 38.1(10)
C34 Fe1 C15 C16 77.0(5)
C31 Fe1 C15 C16 162.9(4)
C30 Fe1 C15 C16 119.5(4)
Os1 Fe1 C15 C16 104.2(4)
C18 Fe1 C15 C19 38.5(4)
C32 Fe1 C15 C19 -39.5(9)
C17 Fe1 C15 C19 82.1(5)
C33 Fe1 C15 C19 157.2(8)
C34 Fe1 C15 C19 -163.8(4)
C31 Fe1 C15 C19 -78.0(5)
C16 Fe1 C15 C19 119.1(6)
C30 Fe1 C15 C19 -121.3(4)
Os1 Fe1 C15 C19 -136.7(4)
C18 Fe1 C15 C14 156.3(7)
C32 Fe1 C15 C14 78.3(10)
C19 Fe1 C15 C14 117.8(8)
C17 Fe1 C15 C14 -160.1(8)
C33 Fe1 C15 C14 -85.0(11)
C34 Fe1 C15 C14 -46.0(8)
C31 Fe1 C15 C14 39.8(8)
C16 Fe1 C15 C14 -123.0(8)
C30 Fe1 C15 C14 -3.5(7)
Os1 Fe1 C15 C14 -18.9(6)
C19 C15 C16 C17 0.6(8)
C14 C15 C16 C17 -174.4(6)
Fe1 C15 C16 C17 58.8(5)
C19 C15 C16 Fe1 -58.2(5)
C14 C15 C16 Fe1 126.8(7)
C18 Fe1 C16 C17 -37.6(5)
C32 Fe1 C16 C17 37.7(10)
C19 Fe1 C16 C17 -82.3(5)
C33 Fe1 C16 C17 74.1(5)
C34 Fe1 C16 C17 116.5(5)
C31 Fe1 C16 C17 -165.3(8)
C30 Fe1 C16 C17 159.1(4)
C15 Fe1 C16 C17 -120.2(6)
Os1 Fe1 C16 C17 175.6(5)
C18 Fe1 C16 C15 82.6(4)
C32 Fe1 C16 C15 157.8(8)
C19 Fe1 C16 C15 37.8(4)
C17 Fe1 C16 C15 120.2(6)
C33 Fe1 C16 C15 -165.7(4)
C34 Fe1 C16 C15 -123.3(4)
C31 Fe1 C16 C15 -45.1(10)
C30 Fe1 C16 C15 -80.7(5)
Os1 Fe1 C16 C15 -64.3(4)
C15 C16 C17 C18 -0.4(8)
Fe1 C16 C17 C18 59.3(5)
C15 C16 C17 Fe1 -59.7(5)
C32 Fe1 C17 C18 75.6(5)
C19 Fe1 C17 C18 -38.6(4)
C33 Fe1 C17 C18 117.1(5)
C34 Fe1 C17 C18 157.8(4)
C31 Fe1 C17 C18 46.6(10)
C16 Fe1 C17 C18 -119.4(6)
C30 Fe1 C17 C18 -171.6(7)
C15 Fe1 C17 C18 -82.5(5)
Os1 Fe1 C17 C18 -124.5(4)
C18 Fe1 C17 C16 119.4(6)
C32 Fe1 C17 C16 -165.0(5)
C19 Fe1 C17 C16 80.8(5)
C33 Fe1 C17 C16 -123.6(5)
C34 Fe1 C17 C16 -82.8(5)
C31 Fe1 C17 C16 166.0(8)
C30 Fe1 C17 C16 -52.2(10)
C15 Fe1 C17 C16 36.9(4)
Os1 Fe1 C17 C16 -5.1(5)
C16 C17 C18 C19 -0.1(8)
Fe1 C17 C18 C19 59.9(5)
C16 C17 C18 Fe1 -60.0(5)
C32 Fe1 C18 C17 -121.6(5)
C19 Fe1 C18 C17 118.4(6)
C33 Fe1 C18 C17 -79.8(5)
C34 Fe1 C18 C17 -51.3(9)
C31 Fe1 C18 C17 -161.6(4)
C16 Fe1 C18 C17 37.4(4)
C30 Fe1 C18 C17 170.3(8)
C15 Fe1 C18 C17 80.6(5)
Os1 Fe1 C18 C17 86.8(5)
C32 Fe1 C18 C19 120.0(4)
C17 Fe1 C18 C19 -118.4(6)
C33 Fe1 C18 C19 161.8(4)
C34 Fe1 C18 C19 -169.7(6)
C31 Fe1 C18 C19 79.9(5)
C16 Fe1 C18 C19 -81.1(5)
C30 Fe1 C18 C19 51.9(10)
C15 Fe1 C18 C19 -37.8(4)
Os1 Fe1 C18 C19 -31.6(6)
C16 C15 C19 C18 -0.7(8)
C14 C15 C19 C18 174.6(6)
Fe1 C15 C19 C18 -59.4(5)
C16 C15 C19 Fe1 58.7(5)
C14 C15 C19 Fe1 -126.0(6)
C17 C18 C19 C15 0.5(8)
Fe1 C18 C19 C15 60.7(5)
C17 C18 C19 Fe1 -60.2(5)
C18 Fe1 C19 C15 -118.6(6)
C32 Fe1 C19 C15 163.9(4)
C17 Fe1 C19 C15 -80.8(4)
C33 Fe1 C19 C15 -161.2(7)
C34 Fe1 C19 C15 47.4(11)
C31 Fe1 C19 C15 121.6(4)
C16 Fe1 C19 C15 -37.4(4)
C30 Fe1 C19 C15 79.6(5)
Os1 Fe1 C19 C15 39.3(4)
C32 Fe1 C19 C18 -77.4(5)
C17 Fe1 C19 C18 37.8(4)
C33 Fe1 C19 C18 -42.6(9)
C34 Fe1 C19 C18 166.0(9)
C31 Fe1 C19 C18 -119.8(5)
C16 Fe1 C19 C18 81.3(5)
C30 Fe1 C19 C18 -161.8(4)
C15 Fe1 C19 C18 118.6(6)
Os1 Fe1 C19 C18 158.0(4)
C4 Os1 C20 C21 -131.7(6)
C2 Os1 C20 C21 168(3)
C3 Os1 C20 C21 -38.2(6)
C1 Os1 C20 C21 55.4(6)
C5 Os1 C20 C21 144.5(6)
Fe1 Os1 C20 C21 61.9(6)
Os1 C20 C21 C22 -63.1(9)
C20 C21 C22 C27 -54.0(10)
C20 C21 C22 C23 126.2(7)
C27 C22 C23 C24 1.0(10)
C21 C22 C23 C24 -179.2(6)
C22 C23 C24 C25 -0.2(10)
C23 C24 C25 C26 -1.1(9)
C23 C24 C25 C28 178.2(6)
C24 C25 C26 C27 1.6(10)
C28 C25 C26 C27 -177.7(6)
C25 C26 C27 C22 -0.8(11)
C23 C22 C27 C26 -0.5(10)
C21 C22 C27 C26 179.7(6)
C26 C25 C28 C29 58.7(9)
C24 C25 C28 C29 -120.5(7)
C25 C28 C29 C30 176.3(6)
C28 C29 C30 C34 -95.4(8)
C28 C29 C30 C31 75.5(9)
C28 C29 C30 Fe1 169.8(5)
C18 Fe1 C30 C34 155.0(8)
C32 Fe1 C30 C34 80.8(5)
C19 Fe1 C30 C34 -165.4(4)
C17 Fe1 C30 C34 -42.0(9)
C33 Fe1 C30 C34 36.7(4)
C31 Fe1 C30 C34 117.9(6)
C16 Fe1 C30 C34 -80.0(5)
C15 Fe1 C30 C34 -122.5(4)
Os1 Fe1 C30 C34 -102.8(5)
C18 Fe1 C30 C31 37.1(10)
C32 Fe1 C30 C31 -37.1(4)
C19 Fe1 C30 C31 76.6(5)
C17 Fe1 C30 C31 -159.9(7)
C33 Fe1 C30 C31 -81.2(5)
C34 Fe1 C30 C31 -117.9(6)
C16 Fe1 C30 C31 162.1(4)
C15 Fe1 C30 C31 119.6(4)
Os1 Fe1 C30 C31 139.3(5)
C18 Fe1 C30 C29 -83.6(11)
C32 Fe1 C30 C29 -157.8(8)
C19 Fe1 C30 C29 -44.1(8)
C17 Fe1 C30 C29 79.4(11)
C33 Fe1 C30 C29 158.1(8)
C34 Fe1 C30 C29 121.4(8)
C31 Fe1 C30 C29 -120.7(9)
C16 Fe1 C30 C29 41.4(8)
C15 Fe1 C30 C29 -1.1(8)
Os1 Fe1 C30 C29 18.6(5)
C34 C30 C31 C32 -0.8(8)
C29 C30 C31 C32 -173.2(6)
Fe1 C30 C31 C32 58.9(5)
C34 C30 C31 Fe1 -59.7(4)
C29 C30 C31 Fe1 128.0(7)
C18 Fe1 C31 C32 73.7(5)
C19 Fe1 C31 C32 116.9(5)
C17 Fe1 C31 C32 39.4(11)
C33 Fe1 C31 C32 -38.1(5)
C34 Fe1 C31 C32 -81.6(5)
C16 Fe1 C31 C32 -167.5(8)
C30 Fe1 C31 C32 -119.8(6)
C15 Fe1 C31 C32 159.0(4)
Os1 Fe1 C31 C32 -148.3(5)
C18 Fe1 C31 C30 -166.5(4)
C32 Fe1 C31 C30 119.8(6)
C19 Fe1 C31 C30 -123.2(4)
C17 Fe1 C31 C30 159.2(8)
C33 Fe1 C31 C30 81.7(5)
C34 Fe1 C31 C30 38.2(4)
C16 Fe1 C31 C30 -47.7(10)
C15 Fe1 C31 C30 -81.1(5)
Os1 Fe1 C31 C30 -28.5(4)
C30 C31 C32 C33 0.5(8)
Fe1 C31 C32 C33 59.7(5)
C30 C31 C32 Fe1 -59.2(5)
C18 Fe1 C32 C31 -123.6(5)
C19 Fe1 C32 C31 -81.7(5)
C17 Fe1 C32 C31 -164.3(4)
C33 Fe1 C32 C31 118.9(6)
C34 Fe1 C32 C31 81.2(5)
C16 Fe1 C32 C31 168.0(7)
C30 Fe1 C32 C31 37.5(4)
C15 Fe1 C32 C31 -52.7(9)
Os1 Fe1 C32 C31 34.6(5)
C18 Fe1 C32 C33 117.5(5)
C19 Fe1 C32 C33 159.5(4)
C17 Fe1 C32 C33 76.9(5)
C34 Fe1 C32 C33 -37.7(4)
C31 Fe1 C32 C33 -118.9(6)
C16 Fe1 C32 C33 49.2(10)
C30 Fe1 C32 C33 -81.4(5)
C15 Fe1 C32 C33 -171.6(6)
Os1 Fe1 C32 C33 -84.2(4)
C31 C32 C33 C34 0.0(8)
Fe1 C32 C33 C34 60.2(5)
C31 C32 C33 Fe1 -60.2(5)
C18 Fe1 C33 C34 162.2(4)
C32 Fe1 C33 C34 -118.5(6)
C19 Fe1 C33 C34 -166.9(7)
C17 Fe1 C33 C34 120.7(5)
C31 Fe1 C33 C34 -80.9(5)
C16 Fe1 C33 C34 80.5(5)
C30 Fe1 C33 C34 -36.9(4)
C15 Fe1 C33 C34 52.0(10)
Os1 Fe1 C33 C34 -8.0(4)
C18 Fe1 C33 C32 -79.2(5)
C19 Fe1 C33 C32 -48.3(9)
C17 Fe1 C33 C32 -120.8(5)
C34 Fe1 C33 C32 118.5(6)
C31 Fe1 C33 C32 37.6(4)
C16 Fe1 C33 C32 -161.0(4)
C30 Fe1 C33 C32 81.6(5)
C15 Fe1 C33 C32 170.6(7)
Os1 Fe1 C33 C32 110.6(4)
C32 C33 C34 C30 -0.5(8)
Fe1 C33 C34 C30 59.2(5)
C32 C33 C34 Fe1 -59.7(5)
C31 C30 C34 C33 0.8(8)
C29 C30 C34 C33 173.1(6)
Fe1 C30 C34 C33 -58.8(5)
C31 C30 C34 Fe1 59.6(4)
C29 C30 C34 Fe1 -128.1(6)
C18 Fe1 C34 C33 -40.1(9)
C32 Fe1 C34 C33 38.3(4)
C19 Fe1 C34 C33 162.6(9)
C17 Fe1 C34 C33 -76.6(5)
C31 Fe1 C34 C33 82.0(5)
C16 Fe1 C34 C33 -119.4(5)
C30 Fe1 C34 C33 120.5(6)
C15 Fe1 C34 C33 -161.0(4)
Os1 Fe1 C34 C33 171.5(5)
C18 Fe1 C34 C30 -160.6(7)
C32 Fe1 C34 C30 -82.2(4)
C19 Fe1 C34 C30 42.1(11)
C17 Fe1 C34 C30 162.9(4)
C33 Fe1 C34 C30 -120.5(6)
C31 Fe1 C34 C30 -38.5(4)
C16 Fe1 C34 C30 120.1(4)
C15 Fe1 C34 C30 78.5(5)
Os1 Fe1 C34 C30 51.0(3)
